data_7246552
loop_
_publ_author_name
'M\"uller, Carsten'
'Schu, Justin'
'Morgenstern, Bernd'
'Zimmer, Michael'
'Schmidtmann, Marc'
'Sch\"afer, Andr\'e'

_publ_section_title
;
 Phosphanyl-substituted tin half-sandwich complexes
;
_journal_issue 15
_journal_name_full 'RSC Advances'
_journal_page_first 10249
_journal_page_last 10253
_journal_paper_doi 10.1039/D3RA01384G
_journal_volume 13
_journal_year 2023
_chemical_formula_moiety 'C22 H36 Cl4 P2 Pd Sn2, 2(C4 H8 O)'
_chemical_formula_sum 'C30 H52 Cl4 O2 P2 Pd Sn2'
_chemical_formula_weight 992.23
_chemical_properties_physical Air-sensitive,Moisture-sensitive
_space_group_crystal_system monoclinic
_space_group_IT_number 15
_space_group_name_Hall '-C 2yc'
_space_group_name_H-M_alt 'C 1 2/c 1'
_atom_sites_solution_hydrogens mixed
_atom_sites_solution_primary direct
_atom_sites_solution_secondary difmap
_audit_creation_method SHELXL-2018/3
_audit_update_record
;
2023-02-15 deposited with the CCDC.	2023-03-22 downloaded from the CCDC.
;
_cell_angle_alpha 90
_cell_angle_beta 101.435(2)
_cell_angle_gamma 90
_cell_formula_units_Z 4
_cell_length_a 18.1277(7)
_cell_length_b 11.2789(7)
_cell_length_c 19.2577(9)
_cell_measurement_reflns_used 9393
_cell_measurement_temperature 130(2)
_cell_measurement_theta_max 36.34
_cell_measurement_theta_min 2.33
_cell_volume 3859.3(3)
_computing_cell_refinement 'Bruker SAINT'
_computing_data_collection 'Bruker APEX3'
_computing_data_reduction 'Bruker SAINT'
_computing_molecular_graphics 'Bruker SHELXTL'
_computing_publication_material 'Bruker SHELXTL'
_computing_structure_refinement
;
SHELXL-2018/3 (Sheldrick, 2018),                                              
SHELXLe Rev 1000 (Huebschle et al., 2011)
;
_computing_structure_solution 'SHELXS-97 (Sheldrick 2008)'
_diffrn_ambient_temperature 130(2)
_diffrn_measured_fraction_theta_full 0.998
_diffrn_measured_fraction_theta_max 0.998
_diffrn_measurement_device_type 'Bruker D8 Venture'
_diffrn_measurement_method '\f and \w scans'
_diffrn_radiation_type MoK\a
_diffrn_radiation_wavelength 0.71073
_diffrn_reflns_av_R_equivalents 0.0285
_diffrn_reflns_av_unetI/netI 0.0127
_diffrn_reflns_Laue_measured_fraction_full 0.998
_diffrn_reflns_Laue_measured_fraction_max 0.998
_diffrn_reflns_limit_h_max 30
_diffrn_reflns_limit_h_min -30
_diffrn_reflns_limit_k_max 18
_diffrn_reflns_limit_k_min -18
_diffrn_reflns_limit_l_max 32
_diffrn_reflns_limit_l_min -32
_diffrn_reflns_number 155905
_diffrn_reflns_point_group_measured_fraction_full 0.998
_diffrn_reflns_point_group_measured_fraction_max 0.998
_diffrn_reflns_theta_full 25.242
_diffrn_reflns_theta_max 36.361
_diffrn_reflns_theta_min 2.139
_diffrn_source 'sealed tube'
_exptl_absorpt_coefficient_mu 2.130
_exptl_absorpt_correction_T_max 0.7471
_exptl_absorpt_correction_T_min 0.6397
_exptl_absorpt_correction_type multi-scan
_exptl_absorpt_process_details
;
 SADABS 2016/2: Krause, L., Herbst-Irmer, R., Sheldrick G.M. & Stalke D.,
 J. Appl. Cryst. 48 (2015) 3-10
;
_exptl_crystal_colour orange
_exptl_crystal_density_diffrn 1.708
_exptl_crystal_density_meas ?
_exptl_crystal_description plate
_exptl_crystal_F_000 1968
_exptl_crystal_size_max 0.289
_exptl_crystal_size_mid 0.256
_exptl_crystal_size_min 0.090
_refine_diff_density_max 0.788
_refine_diff_density_min -0.776
_refine_diff_density_rms 0.070
_refine_ls_extinction_method none
_refine_ls_goodness_of_fit_ref 1.148
_refine_ls_hydrogen_treatment mixed
_refine_ls_matrix_type full
_refine_ls_number_parameters 268
_refine_ls_number_reflns 9372
_refine_ls_number_restraints 6
_refine_ls_restrained_S_all 1.149
_refine_ls_R_factor_all 0.0178
_refine_ls_R_factor_gt 0.0172
_refine_ls_shift/su_max 0.007
_refine_ls_shift/su_mean 0.000
_refine_ls_structure_factor_coef Fsqd
_refine_ls_weighting_details 'w=1/[\s^2^(Fo^2^)+(0.0130P)^2^+4.2935P] where P=(Fo^2^+2Fc^2^)/3'
_refine_ls_weighting_scheme calc
_refine_ls_wR_factor_gt 0.0433
_refine_ls_wR_factor_ref 0.0436
_reflns_Friedel_coverage 0.000
_reflns_number_gt 9122
_reflns_number_total 9372
_reflns_threshold_expression 'I > 2\s(I)'
_cod_data_source_file d3ra01384g2.cif
_cod_data_source_block sh4254
_cod_depositor_comments
;
The following automatic conversions were performed:

data item '_exptl_crystal_density_meas' value 'not measured' was
changed to '?' -- the value is perceived as not measured.

Automatic conversion script
Id: cif_fix_values 7556 2019-12-06 15:28:31Z antanas 
;
_cod_original_sg_symbol_H-M 'C 2/c'
_cod_database_code 7246552
_shelx_shelxl_version_number 2018/3
_shelx_space_group_comment
;
The symmetry employed for this shelxl refinement is uniquely defined
by the following loop, which should always be used as a source of
symmetry information in preference to the above space-group names.
They are only intended as comments.
;
_shelx_estimated_absorpt_t_min 0.578
_shelx_estimated_absorpt_t_max 0.831

loop_
_space_group_symop_operation_xyz
'x, y, z'
'-x, y, -z+1/2'
'x+1/2, y+1/2, z'
'-x+1/2, y+1/2, -z+1/2'
'-x, -y, -z'
'x, -y, z-1/2'
'-x+1/2, -y+1/2, -z'
'x+1/2, -y+1/2, z-1/2'

loop_
_atom_site_label
_atom_site_type_symbol
_atom_site_fract_x
_atom_site_fract_y
_atom_site_fract_z
_atom_site_U_iso_or_equiv
_atom_site_adp_type
_atom_site_occupancy
_atom_site_site_symmetry_order
_atom_site_calc_flag
_atom_site_refinement_flags_posn
_atom_site_refinement_flags_adp
_atom_site_refinement_flags_occupancy
_atom_site_disorder_assembly
_atom_site_disorder_group
Pd Pd 0.500000 0.17344(2) 0.250000 0.01348(2) Uani 1 2 d S T P . .
Sn Sn 0.58857(2) 0.18180(2) 0.37149(2) 0.01773(2) Uani 1 1 d . . . . .
P P 0.61364(2) 0.17735(2) 0.21037(2) 0.01565(4) Uani 1 1 d . . . . .
Cl1 Cl 0.56490(2) 0.27809(3) 0.47452(2) 0.03026(6) Uani 1 1 d . . . . .
Cl2 Cl 0.64463(2) 0.00513(3) 0.42294(2) 0.03186(6) Uani 1 1 d . . . . .
C1 C 0.69140(5) 0.20284(9) 0.28305(5) 0.01794(14) Uani 1 1 d . . . . .
C2 C 0.68573(5) 0.27804(10) 0.34500(5) 0.01972(15) Uani 1 1 d . . . . .
C3 C 0.75717(6) 0.26219(11) 0.39468(6) 0.02303(18) Uani 1 1 d . . . . .
C4 C 0.79952(6) 0.18192(11) 0.36728(6) 0.02531(19) Uani 1 1 d . . . . .
C5 C 0.75914(6) 0.14436(11) 0.29874(6) 0.02281(17) Uani 1 1 d . . . . .
C7 C 0.63523(6) 0.03680(10) 0.17047(5) 0.02326(18) Uani 1 1 d . . . . .
C8 C 0.58903(9) 0.01917(14) 0.09584(7) 0.0348(3) Uani 1 1 d . . . . .
C9 C 0.62224(9) -0.06498(11) 0.21885(7) 0.0322(2) Uani 1 1 d . . . . .
C10 C 0.61814(6) 0.29698(11) 0.14627(6) 0.02334(18) Uani 1 1 d . . . . .
C11 C 0.58857(8) 0.41250(12) 0.17208(8) 0.0332(2) Uani 1 1 d . . . . .
C12 C 0.69709(8) 0.31204(16) 0.13114(8) 0.0365(3) Uani 1 1 d . . . . .
H1 H 0.6658(9) 0.3518(15) 0.3379(9) 0.024(4) Uiso 1 1 d . . . . .
H2 H 0.7694(10) 0.3039(16) 0.4383(10) 0.030(4) Uiso 1 1 d . . . . .
H3 H 0.8483(11) 0.1547(16) 0.3890(10) 0.032(5) Uiso 1 1 d . . . . .
H4 H 0.7749(10) 0.0841(16) 0.2705(10) 0.031(4) Uiso 1 1 d . . . . .
H5 H 0.6861(10) 0.0405(16) 0.1683(9) 0.029(4) Uiso 1 1 d . . . . .
H6 H 0.5364(12) 0.0190(19) 0.0968(11) 0.045(5) Uiso 1 1 d . . . . .
H7 H 0.6053(12) -0.0543(19) 0.0782(11) 0.046(6) Uiso 1 1 d . . . . .
H8 H 0.5966(12) 0.0783(19) 0.0641(11) 0.045(6) Uiso 1 1 d . . . . .
H9 H 0.5688(11) -0.0722(18) 0.2191(10) 0.040(5) Uiso 1 1 d . . . . .
H10 H 0.6485(10) -0.0533(17) 0.2666(10) 0.034(5) Uiso 1 1 d . . . . .
H11 H 0.6365(12) -0.141(2) 0.1993(12) 0.048(6) Uiso 1 1 d . . . . .
H12 H 0.5823(9) 0.2713(15) 0.1020(9) 0.022(4) Uiso 1 1 d . . . . .
H13 H 0.5354(11) 0.4029(18) 0.1782(10) 0.039(5) Uiso 1 1 d . . . . .
H14 H 0.6229(12) 0.4394(19) 0.2149(11) 0.047(6) Uiso 1 1 d . . . . .
H15 H 0.5893(12) 0.4760(19) 0.1342(11) 0.049(6) Uiso 1 1 d . . . . .
H16 H 0.7319(13) 0.3336(19) 0.1760(12) 0.049(6) Uiso 1 1 d . . . . .
H17 H 0.6972(12) 0.372(2) 0.0946(12) 0.049(6) Uiso 1 1 d . . . . .
H18 H 0.7114(10) 0.2412(17) 0.1134(10) 0.031(4) Uiso 1 1 d . . . . .
O O 0.65461(9) 0.57027(11) 0.35236(6) 0.0497(3) Uani 1 1 d . . . . .
C13 C 0.60225(14) 0.6580(2) 0.32271(11) 0.0598(6) Uani 1 1 d . . . . .
H13A H 0.570368 0.628044 0.278413 0.072 Uiso 1 1 calc R U . . .
H13B H 0.629121 0.729512 0.311204 0.072 Uiso 1 1 calc R U . . .
C14 C 0.55473(12) 0.6882(2) 0.37449(12) 0.0541(5) Uani 1 1 d . . . . .
H14A H 0.511291 0.633843 0.371082 0.065 Uiso 0.573(10) 1 calc R U P A 1
H14B H 0.536656 0.771188 0.369240 0.065 Uiso 0.573(10) 1 calc R U P A 1
H14C H 0.556278 0.774667 0.383584 0.065 Uiso 0.427(10) 1 calc R U P A 2
H14D H 0.501860 0.664848 0.355922 0.065 Uiso 0.427(10) 1 calc R U P A 2
C15A C 0.6136(3) 0.6694(5) 0.4441(2) 0.0591(12) Uani 0.573(10) 1 d . U P A 1
H15A H 0.643064 0.742633 0.457681 0.071 Uiso 0.573(10) 1 calc R U P A 1
H15B H 0.588651 0.646171 0.483395 0.071 Uiso 0.573(10) 1 calc R U P A 1
C15B C 0.5847(4) 0.6236(8) 0.4398(3) 0.0556(14) Uani 0.427(10) 1 d . U P A 2
H15C H 0.550557 0.558367 0.447279 0.067 Uiso 0.427(10) 1 calc R U P A 2
H15D H 0.592137 0.677178 0.481364 0.067 Uiso 0.427(10) 1 calc R U P A 2
C16 C 0.66188(12) 0.57390(16) 0.42741(9) 0.0454(4) Uani 1 1 d . . . . .
H16A H 0.714902 0.589066 0.450383 0.054 Uiso 0.573(10) 1 calc R U P A 1
H16B H 0.646269 0.497184 0.444894 0.054 Uiso 0.573(10) 1 calc R U P A 1
H16C H 0.703815 0.626627 0.449108 0.054 Uiso 0.427(10) 1 calc R U P A 2
H16D H 0.671337 0.493614 0.448025 0.054 Uiso 0.427(10) 1 calc R U P A 2

loop_
_atom_site_aniso_label
_atom_site_aniso_U_11
_atom_site_aniso_U_22
_atom_site_aniso_U_33
_atom_site_aniso_U_23
_atom_site_aniso_U_13
_atom_site_aniso_U_12
Pd 0.01244(3) 0.01673(4) 0.01121(3) 0.000 0.00215(3) 0.000
Sn 0.01482(3) 0.02627(3) 0.01164(3) 0.00045(2) 0.00147(2) 0.00144(2)
P 0.01367(9) 0.02062(10) 0.01286(9) 0.00025(7) 0.00306(7) 0.00074(7)
Cl1 0.02388(11) 0.05047(17) 0.01594(9) -0.00817(10) 0.00272(8) 0.00334(11)
Cl2 0.03365(13) 0.03434(14) 0.02804(12) 0.01149(10) 0.00723(10) 0.00854(11)
C1 0.0145(3) 0.0236(4) 0.0153(3) 0.0004(3) 0.0021(3) 0.0006(3)
C2 0.0168(3) 0.0247(4) 0.0171(4) -0.0016(3) 0.0019(3) 0.0001(3)
C3 0.0180(4) 0.0309(5) 0.0185(4) -0.0011(3) -0.0006(3) -0.0023(3)
C4 0.0163(4) 0.0344(5) 0.0230(4) 0.0003(4) -0.0015(3) 0.0017(3)
C5 0.0158(4) 0.0298(5) 0.0220(4) -0.0011(4) 0.0020(3) 0.0030(3)
C7 0.0227(4) 0.0284(5) 0.0191(4) -0.0049(3) 0.0049(3) 0.0053(4)
C8 0.0396(7) 0.0415(7) 0.0211(5) -0.0120(5) 0.0011(4) 0.0100(5)
C9 0.0435(7) 0.0224(5) 0.0311(6) -0.0032(4) 0.0081(5) 0.0052(5)
C10 0.0184(4) 0.0317(5) 0.0196(4) 0.0076(4) 0.0028(3) -0.0038(3)
C11 0.0335(6) 0.0241(5) 0.0410(7) 0.0090(5) 0.0050(5) -0.0028(4)
C12 0.0233(5) 0.0557(9) 0.0321(6) 0.0130(6) 0.0091(4) -0.0066(5)
O 0.0743(9) 0.0439(6) 0.0348(5) 0.0043(5) 0.0202(6) 0.0232(6)
C13 0.0655(12) 0.0723(13) 0.0465(10) 0.0183(9) 0.0226(9) 0.0317(11)
C14 0.0439(9) 0.0611(12) 0.0584(11) -0.0173(9) 0.0126(8) 0.0049(8)
C15A 0.057(3) 0.076(3) 0.0427(15) -0.0277(17) 0.0048(17) 0.0117(19)
C15B 0.047(3) 0.086(4) 0.0381(19) -0.011(2) 0.0170(19) 0.010(2)
C16 0.0620(10) 0.0415(8) 0.0348(7) 0.0031(6) 0.0150(7) 0.0027(7)

loop_
_atom_type_symbol
_atom_type_description
_atom_type_scat_dispersion_real
_atom_type_scat_dispersion_imag
_atom_type_scat_source
C C 0.0033 0.0016 'International Tables Vol C Tables 4.2.6.8 and 6.1.1.4'
H H 0.0000 0.0000 'International Tables Vol C Tables 4.2.6.8 and 6.1.1.4'
P P 0.1023 0.0942 'International Tables Vol C Tables 4.2.6.8 and 6.1.1.4'
Cl Cl 0.1484 0.1585 'International Tables Vol C Tables 4.2.6.8 and 6.1.1.4'
Sn Sn -0.6537 1.4246 'International Tables Vol C Tables 4.2.6.8 and 6.1.1.4'
Pd Pd -0.9988 1.0072 'International Tables Vol C Tables 4.2.6.8 and 6.1.1.4'
O O 0.0106 0.0060 'International Tables Vol C Tables 4.2.6.8 and 6.1.1.4'

loop_
_geom_angle_atom_site_label_1
_geom_angle_atom_site_label_2
_geom_angle_atom_site_label_3
_geom_angle
_geom_angle_site_symmetry_1
_geom_angle_site_symmetry_3
_geom_angle_publ_flag
P Pd P 177.834(13) . 2_655 ?
P Pd Sn 82.185(7) . . ?
P Pd Sn 97.734(7) 2_655 . ?
P Pd Sn 97.733(7) . 2_655 ?
P Pd Sn 82.187(7) 2_655 2_655 ?
Sn Pd Sn 175.783(5) . 2_655 ?
C2 Sn Cl2 102.39(3) . . ?
C2 Sn Cl1 104.61(3) . . ?
Cl2 Sn Cl1 99.740(12) . . ?
C2 Sn Pd 101.00(3) . . ?
Cl2 Sn Pd 119.411(10) . . ?
Cl1 Sn Pd 126.530(8) . . ?
C1 P C7 105.30(5) . . ?
C1 P C10 105.78(5) . . ?
C7 P C10 108.08(5) . . ?
C1 P Pd 110.75(3) . . ?
C7 P Pd 113.29(4) . . ?
C10 P Pd 113.09(4) . . ?
C5 C1 C2 107.40(8) . . ?
C5 C1 P 128.45(8) . . ?
C2 C1 P 123.19(7) . . ?
C3 C2 C1 105.24(8) . . ?
C3 C2 Sn 115.59(7) . . ?
C1 C2 Sn 95.17(6) . . ?
C3 C2 H1 119.1(11) . . ?
C1 C2 H1 119.5(11) . . ?
Sn C2 H1 99.9(10) . . ?
C4 C3 C2 108.84(9) . . ?
C4 C3 H2 128.5(11) . . ?
C2 C3 H2 122.6(11) . . ?
C3 C4 C5 109.15(9) . . ?
C3 C4 H3 126.3(11) . . ?
C5 C4 H3 124.6(11) . . ?
C1 C5 C4 109.27(10) . . ?
C1 C5 H4 125.1(11) . . ?
C4 C5 H4 125.4(11) . . ?
C9 C7 C8 110.77(11) . . ?
C9 C7 P 108.80(7) . . ?
C8 C7 P 112.55(8) . . ?
C9 C7 H5 109.5(11) . . ?
C8 C7 H5 109.1(11) . . ?
P C7 H5 106.0(11) . . ?
C7 C8 H6 110.2(13) . . ?
C7 C8 H7 107.2(13) . . ?
H6 C8 H7 112.4(18) . . ?
C7 C8 H8 113.5(13) . . ?
H6 C8 H8 106.9(18) . . ?
H7 C8 H8 106.8(18) . . ?
C7 C9 H9 109.9(12) . . ?
C7 C9 H10 112.0(11) . . ?
H9 C9 H10 108.2(16) . . ?
C7 C9 H11 109.4(13) . . ?
H9 C9 H11 105.4(17) . . ?
H10 C9 H11 111.6(17) . . ?
C12 C10 C11 111.70(11) . . ?
C12 C10 P 112.18(9) . . ?
C11 C10 P 109.96(8) . . ?
C12 C10 H12 110.1(9) . . ?
C11 C10 H12 108.1(9) . . ?
P C10 H12 104.5(9) . . ?
C10 C11 H13 110.7(12) . . ?
C10 C11 H14 109.4(13) . . ?
H13 C11 H14 113.7(17) . . ?
C10 C11 H15 108.0(12) . . ?
H13 C11 H15 108.0(16) . . ?
H14 C11 H15 106.7(17) . . ?
C10 C12 H16 108.7(13) . . ?
C10 C12 H17 110.5(13) . . ?
H16 C12 H17 111.3(18) . . ?
C10 C12 H18 108.4(11) . . ?
H16 C12 H18 110.9(17) . . ?
H17 C12 H18 107.0(17) . . ?
C13 O C16 108.04(14) . . ?
O C13 C14 108.87(16) . . ?
O C13 H13A 109.9 . . ?
C14 C13 H13A 109.9 . . ?
O C13 H13B 109.9 . . ?
C14 C13 H13B 109.9 . . ?
H13A C13 H13B 108.3 . . ?
C15B C14 C13 107.3(2) . . ?
C13 C14 C15A 99.1(2) . . ?
C13 C14 H14A 111.9 . . ?
C15A C14 H14A 111.9 . . ?
C13 C14 H14B 111.9 . . ?
C15A C14 H14B 111.9 . . ?
H14A C14 H14B 109.6 . . ?
C15B C14 H14C 110.2 . . ?
C13 C14 H14C 110.2 . . ?
C15B C14 H14D 110.2 . . ?
C13 C14 H14D 110.2 . . ?
H14C C14 H14D 108.5 . . ?
C16 C15A C14 104.4(2) . . ?
C16 C15A H15A 110.9 . . ?
C14 C15A H15A 110.9 . . ?
C16 C15A H15B 110.9 . . ?
C14 C15A H15B 110.9 . . ?
H15A C15A H15B 108.9 . . ?
C14 C15B C16 103.7(3) . . ?
C14 C15B H15C 111.0 . . ?
C16 C15B H15C 111.0 . . ?
C14 C15B H15D 111.0 . . ?
C16 C15B H15D 111.0 . . ?
H15C C15B H15D 109.0 . . ?
O C16 C15A 107.8(2) . . ?
O C16 C15B 105.0(2) . . ?
O C16 H16A 110.2 . . ?
C15A C16 H16A 110.2 . . ?
O C16 H16B 110.2 . . ?
C15A C16 H16B 110.2 . . ?
H16A C16 H16B 108.5 . . ?
O C16 H16C 110.7 . . ?
C15B C16 H16C 110.7 . . ?
O C16 H16D 110.7 . . ?
C15B C16 H16D 110.7 . . ?
H16C C16 H16D 108.8 . . ?

loop_
_geom_bond_atom_site_label_1
_geom_bond_atom_site_label_2
_geom_bond_distance
_geom_bond_site_symmetry_2
_geom_bond_publ_flag
Pd P 2.3348(2) . ?
Pd P 2.3348(3) 2_655 ?
Pd Sn 2.56339(12) . ?
Pd Sn 2.56341(12) 2_655 ?
Sn C2 2.2127(10) . ?
Sn Cl2 2.3635(3) . ?
Sn Cl1 2.3745(3) . ?
P C1 1.8018(9) . ?
P C7 1.8374(11) . ?
P C10 1.8415(11) . ?
C1 C5 1.3737(14) . ?
C1 C2 1.4839(14) . ?
C2 C3 1.4605(14) . ?
C2 H1 0.907(17) . ?
C3 C4 1.3594(17) . ?
C3 H2 0.950(18) . ?
C4 C5 1.4403(16) . ?
C4 H3 0.951(19) . ?
C5 H4 0.948(18) . ?
C7 C9 1.5259(18) . ?
C7 C8 1.5263(16) . ?
C7 H5 0.931(18) . ?
C8 H6 0.96(2) . ?
C8 H7 0.96(2) . ?
C8 H8 0.93(2) . ?
C9 H9 0.97(2) . ?
C9 H10 0.957(19) . ?
C9 H11 0.99(2) . ?
C10 C12 1.5255(17) . ?
C10 C11 1.5289(19) . ?
C10 H12 1.006(16) . ?
C11 H13 1.00(2) . ?
C11 H14 0.98(2) . ?
C11 H15 1.02(2) . ?
C12 H16 0.99(2) . ?
C12 H17 0.98(2) . ?
C12 H18 0.927(19) . ?
O C13 1.411(2) . ?
O C16 1.426(2) . ?
C13 C14 1.481(3) . ?
C13 H13A 0.9900 . ?
C13 H13B 0.9900 . ?
C14 C15B 1.463(6) . ?
C14 C15A 1.554(5) . ?
C14 H14A 0.9900 . ?
C14 H14B 0.9900 . ?
C14 H14C 0.9900 . ?
C14 H14D 0.9900 . ?
C15A C16 1.464(4) . ?
C15A H15A 0.9900 . ?
C15A H15B 0.9900 . ?
C15B C16 1.569(5) . ?
C15B H15C 0.9900 . ?
C15B H15D 0.9900 . ?
C16 H16A 0.9900 . ?
C16 H16B 0.9900 . ?
C16 H16C 0.9900 . ?
C16 H16D 0.9900 . ?

loop_
_geom_torsion_atom_site_label_1
_geom_torsion_atom_site_label_2
_geom_torsion_atom_site_label_3
_geom_torsion_atom_site_label_4
_geom_torsion
_geom_torsion_site_symmetry_1
_geom_torsion_site_symmetry_2
_geom_torsion_site_symmetry_3
_geom_torsion_site_symmetry_4
_geom_torsion_publ_flag
C7 P C1 C5 10.99(11) . . . . ?
C10 P C1 C5 -103.32(11) . . . . ?
Pd P C1 C5 133.80(9) . . . . ?
C7 P C1 C2 -156.35(9) . . . . ?
C10 P C1 C2 89.34(9) . . . . ?
Pd P C1 C2 -33.54(9) . . . . ?
C5 C1 C2 C3 3.12(12) . . . . ?
P C1 C2 C3 172.76(8) . . . . ?
C5 C1 C2 Sn -115.18(8) . . . . ?
P C1 C2 Sn 54.45(8) . . . . ?
C1 C2 C3 C4 -2.74(12) . . . . ?
Sn C2 C3 C4 100.79(10) . . . . ?
C2 C3 C4 C5 1.38(14) . . . . ?
C2 C1 C5 C4 -2.38(13) . . . . ?
P C1 C5 C4 -171.30(8) . . . . ?
C3 C4 C5 C1 0.67(14) . . . . ?
C1 P C7 C9 74.27(9) . . . . ?
C10 P C7 C9 -173.03(8) . . . . ?
Pd P C7 C9 -46.90(9) . . . . ?
C1 P C7 C8 -162.56(10) . . . . ?
C10 P C7 C8 -49.86(11) . . . . ?
Pd P C7 C8 76.27(10) . . . . ?
C1 P C10 C12 48.43(11) . . . . ?
C7 P C10 C12 -63.94(11) . . . . ?
Pd P C10 C12 169.81(9) . . . . ?
C1 P C10 C11 -76.53(9) . . . . ?
C7 P C10 C11 171.10(8) . . . . ?
Pd P C10 C11 44.85(9) . . . . ?
C16 O C13 C14 -21.0(3) . . . . ?
O C13 C14 C15B 5.3(5) . . . . ?
O C13 C14 C15A 32.5(4) . . . . ?
C13 C14 C15A C16 -32.1(5) . . . . ?
C13 C14 C15B C16 10.8(6) . . . . ?
C13 O C16 C15A -1.5(4) . . . . ?
C13 O C16 C15B 27.1(4) . . . . ?
C14 C15A C16 O 21.8(5) . . . . ?
C14 C15B C16 O -23.1(6) . . . . ?
